data_7062319
loop_
_publ_author_name
'Brahma, Rinki'
'Baruah, Jubaraj Bikash'

_publ_section_title
;
 Assemblies of salts of urea and thiourea derivatives and release of hosts
 from composites with calcium oxide
;
_journal_issue 13
_journal_name_full 'New Journal of Chemistry'
_journal_page_first 6211
_journal_page_last 6223
_journal_paper_doi 10.1039/D2NJ05412D
_journal_volume 47
_journal_year 2023
_chemical_formula_moiety 'C13 H13 N3 S'
_chemical_formula_sum 'C13 H13 N3 S'
_chemical_formula_weight 243.334
_space_group_crystal_system monoclinic
_space_group_IT_number 14
_space_group_name_Hall '-P 2ybc'
_space_group_name_H-M_alt 'P 1 21/c 1'
_symmetry_Int_Tables_number 14
_audit_creation_date 2023-02-21
_audit_creation_method
;
Olex2 1.5
(compiled 2022.04.07 svn.rca3783a0 for OlexSys, GUI svn.r6498)
;
_audit_update_record
;
2023-02-22 deposited with the CCDC.	2023-02-23 downloaded from the CCDC.
;
_cell_angle_alpha 90
_cell_angle_beta 100.216(6)
_cell_angle_gamma 90
_cell_formula_units_Z 4
_cell_length_a 5.9160(4)
_cell_length_b 22.1005(16)
_cell_length_c 9.9693(5)
_cell_measurement_reflns_used 1396
_cell_measurement_temperature 296(2)
_cell_measurement_theta_max 25.7700
_cell_measurement_theta_min 2.7900
_cell_volume 1282.79(14)
_computing_cell_refinement 'CrysAlisPro 1.171.40.23a (Rigaku OD, 2018)'
_computing_data_collection 'CrysAlisPro 1.171.40.23a (Rigaku OD, 2018)'
_computing_data_reduction 'CrysAlisPro 1.171.40.23a (Rigaku OD, 2018)'
_computing_molecular_graphics 'Olex2 1.5 (Dolomanov et al., 2009)'
_computing_publication_material 'Olex2 1.5 (Dolomanov et al., 2009)'
_computing_structure_refinement 'olex2.refine 1.5 (Bourhis et al., 2015)'
_diffrn_ambient_temperature 296.15
_diffrn_detector 'CCD plate'
_diffrn_detector_area_resol_mean 16.2760
_diffrn_detector_type Eos
_diffrn_measured_fraction_theta_full 0.9991
_diffrn_measured_fraction_theta_max 0.9991
_diffrn_measurement_details
;
List of Runs (angles in degrees, time in seconds):

  # Type    Start    End  Width  t~exp~   \w     \q     \k     \f   Frames
#--------------------------------------------------------------------------
  1  \w     63.00  95.00   1.00   15.99    --   20.92 178.00   0.00   32
  2  \w     17.00  78.00   1.00   15.99    --   20.92  19.00  30.00   61
  3  \w    -31.00  94.00   1.00   15.99    --   20.92   0.00 150.00  125
;
_diffrn_measurement_device 'four-circle diffractometer'
_diffrn_measurement_device_type 'SuperNova, Single source at offset/far, Eos'
_diffrn_measurement_method '\w scans'
_diffrn_orient_matrix_type 'CrysAlisPro convention (1999,Acta A55,543-557)'
_diffrn_orient_matrix_UB_11 0.0372042000
_diffrn_orient_matrix_UB_12 -0.0055842000
_diffrn_orient_matrix_UB_13 -0.0626887000
_diffrn_orient_matrix_UB_21 -0.0530986000
_diffrn_orient_matrix_UB_22 0.0272143000
_diffrn_orient_matrix_UB_23 -0.0269191000
_diffrn_orient_matrix_UB_31 0.1031623000
_diffrn_orient_matrix_UB_32 0.0160808000
_diffrn_orient_matrix_UB_33 0.0238137000
_diffrn_radiation_monochromator mirror
_diffrn_radiation_probe x-ray
_diffrn_radiation_type 'Mo K\a'
_diffrn_radiation_wavelength 0.71073
_diffrn_reflns_av_R_equivalents 0.0279
_diffrn_reflns_av_unetI/netI 0.0460
_diffrn_reflns_Laue_measured_fraction_full 0.9991
_diffrn_reflns_Laue_measured_fraction_max 0.9991
_diffrn_reflns_limit_h_max 7
_diffrn_reflns_limit_h_min -7
_diffrn_reflns_limit_k_max 27
_diffrn_reflns_limit_k_min -29
_diffrn_reflns_limit_l_max 12
_diffrn_reflns_limit_l_min -6
_diffrn_reflns_number 5590
_diffrn_reflns_point_group_measured_fraction_full 0.9991
_diffrn_reflns_point_group_measured_fraction_max 0.9991
_diffrn_reflns_theta_full 25.0400
_diffrn_reflns_theta_max 25.04
_diffrn_reflns_theta_min 2.78
_diffrn_source 'micro-focus sealed X-ray tube'
_diffrn_source_type 'SuperNova (Mo) X-ray Source'
_exptl_absorpt_coefficient_mu 0.233
_exptl_absorpt_correction_T_max 1.00000
_exptl_absorpt_correction_T_min 0.74428
_exptl_absorpt_correction_type multi-scan
_exptl_absorpt_process_details
;
CrysAlisPro 1.171.40.23a (Rigaku Oxford Diffraction, 2018)
Empirical absorption correction using spherical harmonics,
 implemented in SCALE3 ABSPACK scaling algorithm.
;
_exptl_crystal_colour yellow
_exptl_crystal_density_diffrn 1.260
_exptl_crystal_description block
_exptl_crystal_F_000 512.756
_exptl_crystal_size_max 0.28
_exptl_crystal_size_mid 0.24
_exptl_crystal_size_min 0.20
_refine_diff_density_max 0.2109
_refine_diff_density_min -0.2403
_refine_diff_density_rms 0.0529
_refine_ls_d_res_high 0.8396
_refine_ls_d_res_low 7.3367
_refine_ls_goodness_of_fit_ref 1.0614
_refine_ls_hydrogen_treatment mixed
_refine_ls_matrix_type full
_refine_ls_number_constraints 21
_refine_ls_number_parameters 162
_refine_ls_number_reflns 2256
_refine_ls_number_restraints 0
_refine_ls_restrained_S_all 1.0614
_refine_ls_R_factor_all 0.0645
_refine_ls_R_factor_gt 0.0410
_refine_ls_shift/su_max -0.0004
_refine_ls_shift/su_mean 0.0001
_refine_ls_structure_factor_coef Fsqd
_refine_ls_weighting_details 'w=1/[\s^2^(Fo^2^)+(0.0286P)^2^+0.2268P] where P=(Fo^2^+2Fc^2^)/3'
_refine_ls_weighting_scheme calc
_refine_ls_wR_factor_gt 0.0834
_refine_ls_wR_factor_ref 0.0949
_reflns_Friedel_coverage 0.0
_reflns_limit_h_max 6
_reflns_limit_h_min -7
_reflns_limit_k_max 26
_reflns_limit_k_min 0
_reflns_limit_l_max 11
_reflns_limit_l_min 0
_reflns_number_gt 1630
_reflns_number_total 2256
_reflns_threshold_expression I>=2u(I)
_cod_data_source_file d2nj05412d3.cif
_cod_data_source_block Phenthiourea
_cod_depositor_comments 'Adding full bibliography for 7062311--7062319.cif.'
_cod_database_code 7062319
_diffrn_oxdiff_ac4_digest_frames
;
018f431063bf0bd2cf55f4b2de3b1d431600027e87d
;
_olex2_refinement_description
;
1. Fixed Uiso
 At 1.2 times of:
  All C(H) groups, All C(H,H) groups
2.a Secondary CH2 refined with riding coordinates:
 C8(H8a,H8b)
2.b Aromatic/amide H refined with riding coordinates:
 C3(H3), C2(H2a), C1(H1a), C6(H6), C5(H5), C13(H13), C12(H12), C11(H11),
 C10(H10)
;
_olex2_submission_special_instructions 'No special instructions were received'
_oxdiff_exptl_absorpt_empirical_details
;
Empirical correction (ABSPACK) includes:
- Absorption correction using spherical harmonics
- Frame scaling
;
_oxdiff_exptl_absorpt_empirical_full_max 2.788
_oxdiff_exptl_absorpt_empirical_full_min 0.612

loop_
_space_group_symop_id
_space_group_symop_operation_xyz
1 x,y,z
2 -x,y+1/2,-z+1/2
3 -x,-y,-z
4 x,-y-1/2,z-1/2

loop_
_atom_site_label
_atom_site_type_symbol
_atom_site_fract_x
_atom_site_fract_y
_atom_site_fract_z
_atom_site_U_iso_or_equiv
_atom_site_adp_type
_atom_site_occupancy
_atom_site_refinement_flags_posn
S1 S 0.28162(11) 0.04785(3) 0.62342(6) 0.0640(2) Uani 1.000000 .
N1 N 0.1279(4) 0.05441(9) 0.35927(18) 0.0558(5) Uani 1.000000 .
N2 N 0.4580(3) 0.10793(8) 0.43527(19) 0.0504(5) Uani 1.000000 .
C4 C 0.1146(3) 0.06738(9) 0.21755(19) 0.0457(5) Uani 1.000000 .
C3 C -0.0826(4) 0.09312(11) 0.1479(2) 0.0630(6) Uani 1.000000 .
H3 H -0.2009(4) 0.10346(11) 0.1938(2) 0.0756(8) Uiso 1.000000 R
C2 C -0.1056(4) 0.10372(12) 0.0097(2) 0.0766(8) Uani 1.000000 .
H2a H -0.2395(4) 0.12122(12) -0.0374(2) 0.0919(9) Uiso 1.000000 R
C1 C 0.0672(4) 0.08861(12) -0.0583(2) 0.0693(7) Uani 1.000000 .
H1a H 0.0512(4) 0.09578(12) -0.1514(2) 0.0832(8) Uiso 1.000000 R
C6 C 0.2625(4) 0.06309(11) 0.0104(2) 0.0653(6) Uani 1.000000 .
H6 H 0.3808(4) 0.05310(11) -0.0358(2) 0.0784(8) Uiso 1.000000 R
C5 C 0.2868(4) 0.05187(10) 0.1485(2) 0.0581(6) Uani 1.000000 .
H5 H 0.4201(4) 0.03378(10) 0.1947(2) 0.0698(7) Uiso 1.000000 R
C7 C 0.2925(4) 0.07112(9) 0.4632(2) 0.0477(5) Uani 1.000000 .
C8 C 0.6500(4) 0.12774(10) 0.5357(2) 0.0568(6) Uani 1.000000 .
H8a H 0.6850(4) 0.09654(10) 0.6047(2) 0.0682(7) Uiso 1.000000 R
H8b H 0.7829(4) 0.13211(10) 0.4919(2) 0.0682(7) Uiso 1.000000 R
C9 C 0.6118(4) 0.18672(9) 0.6051(2) 0.0485(5) Uani 1.000000 .
C13 C 0.7845(4) 0.21174(12) 0.6985(3) 0.0756(7) Uani 1.000000 .
H13 H 0.9265(4) 0.19261(12) 0.7191(3) 0.0908(9) Uiso 1.000000 R
C12 C 0.7470(6) 0.26530(13) 0.7617(3) 0.0948(10) Uani 1.000000 .
H12 H 0.8671(6) 0.28069(13) 0.8256(3) 0.1137(12) Uiso 1.000000 R
N3 N 0.5538(4) 0.29641(9) 0.7386(2) 0.0767(6) Uani 1.000000 .
C11 C 0.3907(5) 0.27313(12) 0.6467(3) 0.0773(8) Uani 1.000000 .
H11 H 0.2529(5) 0.29420(12) 0.6254(3) 0.0928(9) Uiso 1.000000 R
C10 C 0.4110(4) 0.21919(11) 0.5795(3) 0.0747(8) Uani 1.000000 .
H10 H 0.2876(4) 0.20480(11) 0.5166(3) 0.0896(9) Uiso 1.000000 R
H2 H 0.455(3) 0.1243(10) 0.351(2) 0.067(7) Uiso 1.000000 .
H1 H 0.022(4) 0.0308(10) 0.375(2) 0.064(7) Uiso 1.000000 .

loop_
_atom_site_aniso_label
_atom_site_aniso_U_11
_atom_site_aniso_U_22
_atom_site_aniso_U_33
_atom_site_aniso_U_12
_atom_site_aniso_U_13
_atom_site_aniso_U_23
S1 0.0834(4) 0.0711(4) 0.0401(3) -0.0005(3) 0.0183(3) 0.0101(3)
N1 0.0680(13) 0.0609(13) 0.0418(10) -0.0130(11) 0.0182(9) 0.0055(9)
N2 0.0674(12) 0.0423(10) 0.0437(10) -0.0013(9) 0.0158(9) 0.0008(8)
C4 0.0607(13) 0.0392(11) 0.0394(11) -0.0049(10) 0.0152(10) 0.0015(9)
C3 0.0636(15) 0.0744(17) 0.0553(13) 0.0049(13) 0.0219(12) 0.0036(13)
C2 0.0716(16) 0.097(2) 0.0584(15) 0.0143(15) 0.0052(13) 0.0153(15)
C1 0.0892(18) 0.0795(18) 0.0406(12) 0.0032(15) 0.0149(13) 0.0094(12)
C6 0.0835(17) 0.0695(16) 0.0491(13) 0.0089(14) 0.0285(12) -0.0010(12)
C5 0.0691(15) 0.0590(14) 0.0489(13) 0.0146(12) 0.0178(11) 0.0052(11)
C7 0.0627(13) 0.0403(12) 0.0438(12) 0.0069(11) 0.0195(10) 0.0012(10)
C8 0.0598(14) 0.0511(14) 0.0613(14) 0.0060(11) 0.0155(12) -0.0025(11)
C9 0.0562(13) 0.0450(12) 0.0463(11) -0.0013(11) 0.0150(10) 0.0022(10)
C13 0.0736(17) 0.0646(17) 0.0808(18) 0.0124(14) -0.0082(14) -0.0068(14)
C12 0.107(2) 0.0730(19) 0.090(2) 0.0050(19) -0.0206(17) -0.0260(17)
N3 0.0940(17) 0.0598(14) 0.0761(14) 0.0025(13) 0.0149(13) -0.0150(12)
C11 0.0662(17) 0.0644(17) 0.103(2) 0.0087(14) 0.0204(15) -0.0183(16)
C10 0.0586(15) 0.0649(17) 0.097(2) 0.0042(14) 0.0047(14) -0.0299(15)

loop_
_atom_type_symbol
_atom_type_scat_dispersion_real
_atom_type_scat_dispersion_imag
_atom_type_scat_Cromer_Mann_a1
_atom_type_scat_Cromer_Mann_a2
_atom_type_scat_Cromer_Mann_a3
_atom_type_scat_Cromer_Mann_a4
_atom_type_scat_Cromer_Mann_b1
_atom_type_scat_Cromer_Mann_b2
_atom_type_scat_Cromer_Mann_b3
_atom_type_scat_Cromer_Mann_b4
_atom_type_scat_Cromer_Mann_c
_atom_type_scat_source
_atom_type_scat_dispersion_source
C 0.00347 0.00161 2.31000 1.02000 1.58860 0.86500 20.84390 10.20750 0.56870 51.65120 0.21560 'International Tables Volume C Table 6.1.1.4 (pp. 500-502)' 'Henke, Gullikson and Davis, At. Data and Nucl. Data Tables, 1993, 54, 2'
H 0.00000 0.00000 0.49300 0.32291 0.14019 0.04081 10.51090 26.12570 3.14236 57.79970 0.00304 'International Tables Volume C Table 6.1.1.4 (pp. 500-502)' 'Henke, Gullikson and Davis, At. Data and Nucl. Data Tables, 1993, 54, 2'
N 0.00653 0.00323 12.21260 3.13220 2.01250 1.16630 0.00570 9.89330 28.99750 0.58260 -11.52900 'International Tables Volume C Table 6.1.1.4 (pp. 500-502)' 'Henke, Gullikson and Davis, At. Data and Nucl. Data Tables, 1993, 54, 2'
S 0.12424 0.12443 6.90530 5.20340 1.43790 1.58630 1.46790 22.21510 0.25360 56.17200 0.86690 'International Tables Volume C Table 6.1.1.4 (pp. 500-502)' 'Henke, Gullikson and Davis, At. Data and Nucl. Data Tables, 1993, 54, 2'

loop_
_geom_angle_atom_site_label_1
_geom_angle_atom_site_label_2
_geom_angle_atom_site_label_3
_geom_angle
_geom_angle_site_symmetry_1
_geom_angle_site_symmetry_3
_geom_angle_publ_flag
C7 N1 C4 127.83(19) . . ?
H1 N1 C4 113.1(15) . . ?
H1 N1 C7 118.9(15) . . ?
C8 N2 C7 123.67(19) . . ?
H2 N2 C7 122.4(13) . . ?
H2 N2 C8 113.9(13) . . ?
C3 C4 N1 118.46(18) . . ?
C5 C4 N1 122.0(2) . . ?
C5 C4 C3 119.42(19) . . ?
H3 C3 C4 119.99(12) . . ?
C2 C3 C4 120.0(2) . . ?
C2 C3 H3 119.99(15) . . ?
H2a C2 C3 119.86(15) . . ?
C1 C2 C3 120.3(2) . . ?
C1 C2 H2a 119.86(15) . . ?
H1a C1 C2 120.09(15) . . ?
C6 C1 C2 119.8(2) . . ?
C6 C1 H1a 120.09(13) . . ?
H6 C6 C1 119.78(13) . . ?
C5 C6 C1 120.4(2) . . ?
C5 C6 H6 119.78(14) . . ?
C6 C5 C4 120.0(2) . . ?
H5 C5 C4 119.99(13) . . ?
H5 C5 C6 119.99(14) . . ?
N1 C7 S1 120.15(16) . . ?
N2 C7 S1 122.21(17) . . ?
N2 C7 N1 117.61(19) . . ?
H8a C8 N2 108.61(12) . . ?
H8b C8 N2 108.61(11) . . ?
H8b C8 H8a 107.6 . . ?
C9 C8 N2 114.61(18) . . ?
C9 C8 H8a 108.61(11) . . ?
C9 C8 H8b 108.61(11) . . ?
C13 C9 C8 120.3(2) . . ?
C10 C9 C8 124.1(2) . . ?
C10 C9 C13 115.6(2) . . ?
H13 C13 C9 120.12(14) . . ?
C12 C13 C9 119.8(2) . . ?
C12 C13 H13 120.12(17) . . ?
H12 C12 C13 117.52(17) . . ?
N3 C12 C13 125.0(3) . . ?
N3 C12 H12 117.52(15) . . ?
C11 N3 C12 115.2(2) . . ?
H11 C11 N3 117.98(15) . . ?
C10 C11 N3 124.0(3) . . ?
C10 C11 H11 117.98(16) . . ?
C11 C10 C9 120.5(2) . . ?
H10 C10 C9 119.76(14) . . ?
H10 C10 C11 119.76(16) . . ?

loop_
_geom_bond_atom_site_label_1
_geom_bond_atom_site_label_2
_geom_bond_distance
_geom_bond_site_symmetry_2
_geom_bond_publ_flag
S1 C7 1.690(2) . ?
N1 C4 1.430(2) . ?
N1 C7 1.342(3) . ?
N1 H1 0.85(2) . ?
N2 C7 1.340(3) . ?
N2 C8 1.442(3) . ?
N2 H2 0.91(2) . ?
C4 C3 1.371(3) . ?
C4 C5 1.371(3) . ?
C3 H3 0.9300 . ?
C3 C2 1.381(3) . ?
C2 H2a 0.9300 . ?
C2 C1 1.365(3) . ?
C1 H1a 0.9300 . ?
C1 C6 1.357(3) . ?
C6 H6 0.9300 . ?
C6 C5 1.381(3) . ?
C5 H5 0.9300 . ?
C8 H8a 0.9700 . ?
C8 H8b 0.9700 . ?
C8 C9 1.511(3) . ?
C9 C13 1.371(3) . ?
C9 C10 1.373(3) . ?
C13 H13 0.9300 . ?
C13 C12 1.377(4) . ?
C12 H12 0.9300 . ?
C12 N3 1.319(3) . ?
N3 C11 1.312(3) . ?
C11 H11 0.9300 . ?
C11 C10 1.383(3) . ?
C10 H10 0.9300 . ?

loop_
_geom_torsion_atom_site_label_1
_geom_torsion_atom_site_label_2
_geom_torsion_atom_site_label_3
_geom_torsion_atom_site_label_4
_geom_torsion
_geom_torsion_site_symmetry_1
_geom_torsion_site_symmetry_2
_geom_torsion_site_symmetry_3
_geom_torsion_site_symmetry_4
_geom_torsion_publ_flag
S1 C7 N1 C4 -176.93(15) . . . . ?
S1 C7 N2 C8 4.5(2) . . . . ?
N1 C4 C3 C2 -177.0(2) . . . . ?
N1 C4 C5 C6 177.4(2) . . . . ?
N1 C7 N2 C8 -177.63(18) . . . . ?
N2 C8 C9 C13 -177.3(2) . . . . ?
N2 C8 C9 C10 1.6(3) . . . . ?
C4 C3 C2 C1 0.1(3) . . . . ?
C4 C5 C6 C1 -1.0(3) . . . . ?
C3 C2 C1 C6 -0.0(3) . . . . ?
C2 C1 C6 C5 0.5(3) . . . . ?
C8 C9 C13 C12 -179.5(2) . . . . ?
C8 C9 C10 C11 -179.4(2) . . . . ?
C9 C13 C12 N3 -1.0(3) . . . . ?
C9 C10 C11 N3 -1.2(3) . . . . ?
C13 C12 N3 C11 -0.7(4) . . . . ?
C12 N3 C11 C10 1.7(3) . . . . ?
